data_7151167
loop_
_publ_author_name
'Evans, Lyndsay Ann'
'Adams, Harry'
'Barber, Christopher G.'
'Caggiano, Lorenzo'
'Jackson, Richard F. W.'

_publ_section_title
;
 Stereoselective synthesis of 2,3-difunctionalised thioesters using
 nucleophilic epoxidation of 1-arylthio-1-nitroalkenes.
;
_journal_issue 19
_journal_name_full 'Organic &amp; biomolecular chemistry'
_journal_page_first 3156
_journal_page_last 3163
_journal_paper_doi 10.1039/b710237b
_journal_volume 5
_journal_year 2007
_chemical_absolute_configuration unk
_chemical_formula_sum 'C12 H13 N O3 S'
_chemical_formula_weight 251.29
_chemical_name_systematic
;
?
;
_space_group_IT_number 4
_symmetry_cell_setting monoclinic
_symmetry_space_group_name_Hall 'P 2yb'
_symmetry_space_group_name_H-M 'P 1 21 1'
_atom_sites_solution_hydrogens geom
_atom_sites_solution_primary direct
_atom_sites_solution_secondary difmap
_audit_creation_method SHELXL-97
_cell_angle_alpha 90.00
_cell_angle_beta 94.212(10)
_cell_angle_gamma 90.00
_cell_formula_units_Z 2
_cell_length_a 5.249(3)
_cell_length_b 5.794(3)
_cell_length_c 20.357(12)
_cell_measurement_reflns_used 1541
_cell_measurement_temperature 150(2)
_cell_measurement_theta_max 24.99
_cell_measurement_theta_min 2.01
_cell_volume 617.4(6)
_computing_cell_refinement 'Bruker smart'
_computing_data_collection 'Bruker smart'
_computing_data_reduction 'Bruker saint'
_computing_molecular_graphics 'Bruker SHELXTL'
_computing_publication_material 'Bruker SHELXTL'
_computing_structure_refinement 'SHELXL-97 (Sheldrick, 1997)'
_computing_structure_solution 'SHELXS-97 (Sheldrick, 1990)'
_diffrn_ambient_temperature 150(2)
_diffrn_detector_area_resol_mean 100
_diffrn_measured_fraction_theta_full 0.985
_diffrn_measured_fraction_theta_max 0.985
_diffrn_measurement_device_type 'Bruker smart1000'
_diffrn_measurement_method '\w scans'
_diffrn_radiation_monochromator graphite
_diffrn_radiation_source 'fine-focus sealed tube'
_diffrn_radiation_type MoK\a
_diffrn_radiation_wavelength 0.71073
_diffrn_reflns_av_R_equivalents 0.0599
_diffrn_reflns_av_sigmaI/netI 0.0826
_diffrn_reflns_limit_h_max 6
_diffrn_reflns_limit_h_min -6
_diffrn_reflns_limit_k_max 7
_diffrn_reflns_limit_k_min -7
_diffrn_reflns_limit_l_max 26
_diffrn_reflns_limit_l_min -25
_diffrn_reflns_number 6821
_diffrn_reflns_theta_full 27.66
_diffrn_reflns_theta_max 27.66
_diffrn_reflns_theta_min 2.01
_diffrn_standards_decay_% 0
_diffrn_standards_number 0
_exptl_absorpt_coefficient_mu 0.258
_exptl_absorpt_correction_T_max 0.9949
_exptl_absorpt_correction_T_min 0.8973
_exptl_absorpt_correction_type multi-scan
_exptl_absorpt_process_details sadabs
_exptl_crystal_colour COLORLESS
_exptl_crystal_density_diffrn 1.352
_exptl_crystal_density_method 'not measured'
_exptl_crystal_description PLATE
_exptl_crystal_F_000 264
_exptl_crystal_size_max 0.43
_exptl_crystal_size_mid 0.21
_exptl_crystal_size_min 0.02
_refine_diff_density_max 0.462
_refine_diff_density_min -0.336
_refine_diff_density_rms 0.072
_refine_ls_abs_structure_details 'Flack H D (1983), Acta Cryst. A39, 876-881'
_refine_ls_abs_structure_Flack 0.05(13)
_refine_ls_extinction_method none
_refine_ls_goodness_of_fit_ref 1.058
_refine_ls_hydrogen_treatment constr
_refine_ls_matrix_type full
_refine_ls_number_parameters 156
_refine_ls_number_reflns 2777
_refine_ls_number_restraints 1
_refine_ls_restrained_S_all 1.058
_refine_ls_R_factor_all 0.0750
_refine_ls_R_factor_gt 0.0568
_refine_ls_shift/su_max 0.000
_refine_ls_shift/su_mean 0.000
_refine_ls_structure_factor_coef Fsqd
_refine_ls_weighting_details 'calc w=1/[\s^2^(Fo^2^)+(0.0515P)^2^+0.5125P] where P=(Fo^2^+2Fc^2^)/3'
_refine_ls_weighting_scheme calc
_refine_ls_wR_factor_gt 0.1300
_refine_ls_wR_factor_ref 0.1356
_reflns_number_gt 2263
_reflns_number_total 2777
_reflns_threshold_expression >2sigma(I)
_cod_data_source_file b710237b.txt
_cod_data_source_block orj56m
_cod_depositor_comments
;
The following automatic conversions were performed:
'_symmetry_cell_setting' value 'Monoclinic' changed to 'monoclinic'
according to '/home/saulius/struct/CIF-dictionaries/cif_core.dic'
dictionary named 'cif_core.dic' version 2.4.1 from
2010-06-29.

'_exptl_absorpt_correction_type' value 'Multi-scan' changed
to 'multi-scan' according to
'/home/saulius/struct/CIF-dictionaries/cif_core.dic' dictionary named
'cif_core.dic' version 2.4.1 from 2010-06-29.

Automatic conversion script
Id: cif_fix_enum 1527 2010-12-29 10:47:43Z saulius 
;
_cod_original_sg_symbol_H-M P2(1)
_cod_database_code 7151167

loop_
_symmetry_equiv_pos_as_xyz
'x, y, z'
'-x, y+1/2, -z'

loop_
_atom_site_label
_atom_site_type_symbol
_atom_site_fract_x
_atom_site_fract_y
_atom_site_fract_z
_atom_site_U_iso_or_equiv
_atom_site_adp_type
_atom_site_occupancy
_atom_site_symmetry_multiplicity
_atom_site_calc_flag
_atom_site_refinement_flags
_atom_site_disorder_assembly
_atom_site_disorder_group
S1 S 0.88103(17) 0.94450(15) 0.28891(5) 0.0264(2) Uani 1 1 d . . .
N1 N 0.6784(7) 1.1608(5) 0.06584(16) 0.0273(8) Uani 1 1 d . . .
H1A H 0.6225 1.1143 0.0262 0.033 Uiso 1 1 calc R . .
O1 O 0.5291(6) 1.5353(5) 0.06025(14) 0.0336(7) Uani 1 1 d . . .
O2 O 0.7495(5) 1.3968(4) 0.14970(12) 0.0238(6) Uani 1 1 d . . .
O3 O 0.4637(5) 1.1114(5) 0.22411(13) 0.0273(6) Uani 1 1 d . . .
C1 C 0.6402(8) 1.3749(6) 0.08827(19) 0.0235(8) Uani 1 1 d . . .
C2 C 0.8517(7) 1.1797(6) 0.17306(18) 0.0201(8) Uani 1 1 d . . .
H2 H 1.0353 1.1949 0.1894 0.024 Uiso 1 1 calc R . .
C3 C 0.8199(7) 1.0136(6) 0.11278(18) 0.0238(8) Uani 1 1 d . . .
H3 H 0.7120 0.8787 0.1237 0.029 Uiso 1 1 calc R . .
C4 C 0.6910(7) 1.0896(6) 0.22723(18) 0.0212(8) Uani 1 1 d . . .
C5 C 0.6394(7) 0.8080(7) 0.3319(2) 0.0244(8) Uani 1 1 d . . .
C6 C 0.5293(8) 0.6053(7) 0.3054(2) 0.0284(9) Uani 1 1 d . . .
H6 H 0.5773 0.5465 0.2645 0.034 Uiso 1 1 calc R . .
C7 C 0.3482(8) 0.4915(6) 0.34007(19) 0.0274(9) Uani 1 1 d . . .
H7 H 0.2698 0.3555 0.3220 0.033 Uiso 1 1 calc R . .
C8 C 0.2802(7) 0.5713(7) 0.39984(19) 0.0260(9) Uani 1 1 d . . .
C9 C 0.3914(8) 0.7738(7) 0.4254(2) 0.0305(10) Uani 1 1 d . . .
H9 H 0.3449 0.8324 0.4665 0.037 Uiso 1 1 calc R . .
C10 C 0.5709(8) 0.8899(7) 0.3906(2) 0.0295(9) Uani 1 1 d . . .
H10 H 0.6462 1.0280 0.4081 0.035 Uiso 1 1 calc R . .
C11 C 0.0854(7) 0.4400(8) 0.43636(19) 0.0309(9) Uani 1 1 d . . .
H11A H -0.0870 0.4832 0.4189 0.046 Uiso 1 1 calc R . .
H11B H 0.1069 0.4778 0.4834 0.046 Uiso 1 1 calc R . .
H11C H 0.1100 0.2738 0.4304 0.046 Uiso 1 1 calc R . .
C12 C 1.0686(8) 0.9295(12) 0.0895(3) 0.0612(17) Uani 1 1 d . . .
H12A H 1.0348 0.8150 0.0545 0.092 Uiso 1 1 calc R . .
H12B H 1.1707 0.8588 0.1264 0.092 Uiso 1 1 calc R . .
H12C H 1.1625 1.0600 0.0724 0.092 Uiso 1 1 calc R . .

loop_
_atom_site_aniso_label
_atom_site_aniso_U_11
_atom_site_aniso_U_22
_atom_site_aniso_U_33
_atom_site_aniso_U_23
_atom_site_aniso_U_13
_atom_site_aniso_U_12
S1 0.0216(4) 0.0299(5) 0.0275(5) 0.0090(4) -0.0004(4) -0.0029(4)
N1 0.042(2) 0.0207(17) 0.0179(17) -0.0020(13) -0.0068(15) 0.0038(15)
O1 0.0514(19) 0.0240(15) 0.0237(15) 0.0029(12) -0.0085(14) 0.0049(14)
O2 0.0384(15) 0.0138(14) 0.0183(13) 0.0006(10) -0.0039(11) 0.0027(11)
O3 0.0201(14) 0.0349(16) 0.0271(15) -0.0002(12) 0.0024(12) 0.0040(12)
C1 0.029(2) 0.0218(19) 0.019(2) -0.0008(14) -0.0035(16) -0.0017(15)
C2 0.0229(19) 0.0179(18) 0.020(2) 0.0016(15) 0.0015(16) -0.0012(15)
C3 0.0250(19) 0.022(2) 0.024(2) -0.0028(15) 0.0001(16) 0.0006(15)
C4 0.027(2) 0.0201(18) 0.0167(19) -0.0035(14) 0.0020(15) -0.0024(15)
C5 0.0226(19) 0.0213(19) 0.029(2) 0.0061(16) -0.0007(16) 0.0007(15)
C6 0.038(2) 0.024(2) 0.025(2) 0.0049(16) 0.0111(18) -0.0021(18)
C7 0.037(2) 0.019(2) 0.027(2) 0.0023(15) 0.0046(17) -0.0056(16)
C8 0.0230(19) 0.026(2) 0.028(2) 0.0065(17) 0.0000(16) 0.0012(16)
C9 0.035(2) 0.031(2) 0.026(2) -0.0008(17) 0.0047(19) -0.0021(19)
C10 0.032(2) 0.028(2) 0.028(2) -0.0012(16) 0.0007(17) -0.0062(17)
C11 0.0314(19) 0.033(2) 0.029(2) 0.004(2) 0.0075(16) -0.005(2)
C12 0.034(2) 0.094(4) 0.054(3) -0.044(4) -0.003(2) 0.024(3)

loop_
_atom_type_symbol
_atom_type_description
_atom_type_scat_dispersion_real
_atom_type_scat_dispersion_imag
_atom_type_scat_source
C C 0.0033 0.0016 'International Tables Vol C Tables 4.2.6.8 and 6.1.1.4'
H H 0.0000 0.0000 'International Tables Vol C Tables 4.2.6.8 and 6.1.1.4'
N N 0.0061 0.0033 'International Tables Vol C Tables 4.2.6.8 and 6.1.1.4'
O O 0.0106 0.0060 'International Tables Vol C Tables 4.2.6.8 and 6.1.1.4'
S S 0.1246 0.1234 'International Tables Vol C Tables 4.2.6.8 and 6.1.1.4'

loop_
_geom_angle_atom_site_label_1
_geom_angle_atom_site_label_2
_geom_angle_atom_site_label_3
_geom_angle
_geom_angle_site_symmetry_1
_geom_angle_site_symmetry_3
_geom_angle_publ_flag
C4 S1 C5 100.14(18) . . ?
C1 N1 C3 113.8(3) . . ?
C1 N1 H1A 123.1 . . ?
C3 N1 H1A 123.1 . . ?
C1 O2 C2 110.5(3) . . ?
O1 C1 N1 128.7(4) . . ?
O1 C1 O2 121.5(3) . . ?
N1 C1 O2 109.9(3) . . ?
O2 C2 C4 109.0(3) . . ?
O2 C2 C3 105.3(3) . . ?
C4 C2 C3 108.9(3) . . ?
O2 C2 H2 111.1 . . ?
C4 C2 H2 111.1 . . ?
C3 C2 H2 111.1 . . ?
N1 C3 C12 113.5(4) . . ?
N1 C3 C2 100.2(3) . . ?
C12 C3 C2 113.8(3) . . ?
N1 C3 H3 109.7 . . ?
C12 C3 H3 109.7 . . ?
C2 C3 H3 109.7 . . ?
O3 C4 C2 121.8(3) . . ?
O3 C4 S1 126.8(3) . . ?
C2 C4 S1 111.3(3) . . ?
C10 C5 C6 120.3(4) . . ?
C10 C5 S1 121.5(3) . . ?
C6 C5 S1 118.2(3) . . ?
C7 C6 C5 118.6(4) . . ?
C7 C6 H6 120.7 . . ?
C5 C6 H6 120.7 . . ?
C8 C7 C6 121.5(4) . . ?
C8 C7 H7 119.3 . . ?
C6 C7 H7 119.3 . . ?
C7 C8 C9 119.1(4) . . ?
C7 C8 C11 119.7(4) . . ?
C9 C8 C11 121.3(4) . . ?
C10 C9 C8 119.7(4) . . ?
C10 C9 H9 120.1 . . ?
C8 C9 H9 120.1 . . ?
C5 C10 C9 120.8(4) . . ?
C5 C10 H10 119.6 . . ?
C9 C10 H10 119.6 . . ?
C8 C11 H11A 109.5 . . ?
C8 C11 H11B 109.5 . . ?
H11A C11 H11B 109.5 . . ?
C8 C11 H11C 109.5 . . ?
H11A C11 H11C 109.5 . . ?
H11B C11 H11C 109.5 . . ?
C3 C12 H12A 109.5 . . ?
C3 C12 H12B 109.5 . . ?
H12A C12 H12B 109.5 . . ?
C3 C12 H12C 109.5 . . ?
H12A C12 H12C 109.5 . . ?
H12B C12 H12C 109.5 . . ?

loop_
_geom_bond_atom_site_label_1
_geom_bond_atom_site_label_2
_geom_bond_distance
_geom_bond_site_symmetry_2
_geom_bond_publ_flag
S1 C4 1.759(4) . ?
S1 C5 1.779(4) . ?
N1 C1 1.342(5) . ?
N1 C3 1.445(5) . ?
N1 H1A 0.8800 . ?
O1 C1 1.217(5) . ?
O2 C1 1.343(5) . ?
O2 C2 1.435(4) . ?
O3 C4 1.197(4) . ?
C2 C4 1.529(5) . ?
C2 C3 1.559(5) . ?
C2 H2 1.0000 . ?
C3 C12 1.502(5) . ?
C3 H3 1.0000 . ?
C5 C10 1.358(5) . ?
C5 C6 1.400(6) . ?
C6 C7 1.392(5) . ?
C6 H6 0.9500 . ?
C7 C8 1.373(5) . ?
C7 H7 0.9500 . ?
C8 C9 1.394(6) . ?
C8 C11 1.513(5) . ?
C9 C10 1.393(5) . ?
C9 H9 0.9500 . ?
C10 H10 0.9500 . ?
C11 H11A 0.9800 . ?
C11 H11B 0.9800 . ?
C11 H11C 0.9800 . ?
C12 H12A 0.9800 . ?
C12 H12B 0.9800 . ?
C12 H12C 0.9800 . ?

loop_
_cod_related_entry_id
_cod_related_entry_database
_cod_related_entry_code
1 ChemSpider 21188721
